data_4103182
loop_
_publ_author_name
'Jason B. Benedict'
'Renata Freindorf'
'Elzbieta Trzop'
'Jeffrey Cogswell'
'Philip Coppens'

_publ_section_title
;
 Large Polyoxotitanate Clusters: Well-Defined Models for Pure-Phase
 TiO2Structures and Surfaces
;
_journal_name_full 'Journal of the American Chemical Society'
_journal_page_first 13669
_journal_page_last 13671
_journal_paper_doi 10.1021/ja106436y
_journal_volume 132
_journal_year 2010
_chemical_formula_moiety 'C104 H216 O84 Ti28, C7 H8'
_chemical_formula_sum 'C111 H224 O84 Ti28'
_chemical_formula_weight 4244.10
_chemical_name_systematic
; 
 ? 
;
_space_group_IT_number 167
_symmetry_cell_setting trigonal
_symmetry_space_group_name_Hall '-R 3 2"c'
_symmetry_space_group_name_H-M 'R -3 c :H'
_atom_sites_solution_hydrogens geom
_atom_sites_solution_primary direct
_atom_sites_solution_secondary difmap
_audit_creation_method SHELXL-97
_cell_angle_alpha 90.00
_cell_angle_beta 90.00
_cell_angle_gamma 120.00
_cell_formula_units_Z 18
_cell_length_a 29.7286(8)
_cell_length_b 29.7286(8)
_cell_length_c 126.826(3)
_cell_measurement_reflns_used 9050
_cell_measurement_temperature 90(2)
_cell_measurement_theta_max 25.68
_cell_measurement_theta_min 2.19
_cell_volume 97071(4)
_computing_cell_refinement 'Bruker SAINT'
_computing_data_collection 'Bruker APEX2'
_computing_data_reduction 'Bruker SAINT'
_computing_structure_refinement 'SHELXL-97 (Sheldrick, 2008)'
_computing_structure_solution 'SHELXS-97 (Sheldrick, 2008)'
_diffrn_ambient_temperature 90(2)
_diffrn_measured_fraction_theta_full 1.000
_diffrn_measured_fraction_theta_max 0.999
_diffrn_measurement_device_type 'Bruker APEX-II CCD'
_diffrn_measurement_method \w
_diffrn_radiation_monochromator graphite
_diffrn_radiation_source 'rotating anode'
_diffrn_radiation_type MoK\a
_diffrn_radiation_wavelength 0.71073
_diffrn_reflns_av_R_equivalents 0.0599
_diffrn_reflns_av_sigmaI/netI 0.0220
_diffrn_reflns_limit_h_max 36
_diffrn_reflns_limit_h_min -36
_diffrn_reflns_limit_k_max 36
_diffrn_reflns_limit_k_min -36
_diffrn_reflns_limit_l_max 154
_diffrn_reflns_limit_l_min -154
_diffrn_reflns_number 359456
_diffrn_reflns_theta_full 25.00
_diffrn_reflns_theta_max 25.71
_diffrn_reflns_theta_min 0.96
_exptl_absorpt_coefficient_mu 1.043
_exptl_absorpt_correction_T_max 0.9029
_exptl_absorpt_correction_T_min 0.8186
_exptl_absorpt_correction_type multi-scan
_exptl_absorpt_process_details sadabs
_exptl_crystal_colour colourless
_exptl_crystal_density_diffrn 1.307
_exptl_crystal_density_method 'not measured'
_exptl_crystal_description block
_exptl_crystal_F_000 39204
_exptl_crystal_size_max 0.20
_exptl_crystal_size_mid 0.10
_exptl_crystal_size_min 0.10
_refine_diff_density_max 1.776
_refine_diff_density_min -1.175
_refine_diff_density_rms 0.158
_refine_ls_extinction_method none
_refine_ls_goodness_of_fit_ref 1.140
_refine_ls_hydrogen_treatment constr
_refine_ls_matrix_type full
_refine_ls_number_parameters 1027
_refine_ls_number_reflns 20567
_refine_ls_number_restraints 66
_refine_ls_restrained_S_all 1.148
_refine_ls_R_factor_all 0.0684
_refine_ls_R_factor_gt 0.0538
_refine_ls_shift/su_max 0.002
_refine_ls_shift/su_mean 0.000
_refine_ls_structure_factor_coef Fsqd
_refine_ls_weighting_details 'calc w=1/[\s^2^(Fo^2^)+(0.1037P)^2^+1145.8513P] where P=(Fo^2^+2Fc^2^)/3'
_refine_ls_weighting_scheme calc
_refine_ls_wR_factor_gt 0.1757
_refine_ls_wR_factor_ref 0.1989
_reflns_number_gt 16935
_reflns_number_total 20567
_reflns_threshold_expression >2sigma(I)
_cod_data_source_file ja106436y_si_001_3.cif
_cod_data_source_block Ti28
_cod_original_sg_symbol_H-M 'R -3 c'
_cod_database_code 4103182

loop_
_symmetry_equiv_pos_as_xyz
'x, y, z'
'-y, x-y, z'
'-x+y, -x, z'
'y, x, -z+1/2'
'x-y, -y, -z+1/2'
'-x, -x+y, -z+1/2'
'x+2/3, y+1/3, z+1/3'
'-y+2/3, x-y+1/3, z+1/3'
'-x+y+2/3, -x+1/3, z+1/3'
'y+2/3, x+1/3, -z+5/6'
'x-y+2/3, -y+1/3, -z+5/6'
'-x+2/3, -x+y+1/3, -z+5/6'
'x+1/3, y+2/3, z+2/3'
'-y+1/3, x-y+2/3, z+2/3'
'-x+y+1/3, -x+2/3, z+2/3'
'y+1/3, x+2/3, -z+7/6'
'x-y+1/3, -y+2/3, -z+7/6'
'-x+1/3, -x+y+2/3, -z+7/6'
'-x, -y, -z'
'y, -x+y, -z'
'x-y, x, -z'
'-y, -x, z-1/2'
'-x+y, y, z-1/2'
'x, x-y, z-1/2'
'-x+2/3, -y+1/3, -z+1/3'
'y+2/3, -x+y+1/3, -z+1/3'
'x-y+2/3, x+1/3, -z+1/3'
'-y+2/3, -x+1/3, z-1/6'
'-x+y+2/3, y+1/3, z-1/6'
'x+2/3, x-y+1/3, z-1/6'
'-x+1/3, -y+2/3, -z+2/3'
'y+1/3, -x+y+2/3, -z+2/3'
'x-y+1/3, x+2/3, -z+2/3'
'-y+1/3, -x+2/3, z+1/6'
'-x+y+1/3, y+2/3, z+1/6'
'x+1/3, x-y+2/3, z+1/6'

loop_
_atom_site_label
_atom_site_type_symbol
_atom_site_fract_x
_atom_site_fract_y
_atom_site_fract_z
_atom_site_U_iso_or_equiv
_atom_site_adp_type
_atom_site_occupancy
_atom_site_symmetry_multiplicity
_atom_site_calc_flag
_atom_site_refinement_flags
C1 C 0.34442(19) 0.56916(19) 0.05771(5) 0.0321(11) Uani 1 1 d .
C2 C 0.3803(2) 0.5469(3) 0.05655(7) 0.063(2) Uani 1 1 d .
H2A H 0.3704 0.5247 0.0503 0.094 Uiso 1 1 calc R
H2B H 0.3774 0.5262 0.0628 0.094 Uiso 1 1 calc R
H2C H 0.4162 0.5753 0.0558 0.094 Uiso 1 1 calc R
C3 C 0.3584(2) 0.6037(2) 0.06716(6) 0.0503(16) Uani 1 1 d .
H3A H 0.3346 0.6174 0.0677 0.076 Uiso 1 1 calc R
H3B H 0.3941 0.6326 0.0664 0.076 Uiso 1 1 calc R
H3C H 0.3556 0.5838 0.0735 0.076 Uiso 1 1 calc R
C4 C 0.3465(3) 0.5981(3) 0.04772(7) 0.073(2) Uani 1 1 d .
H4A H 0.3374 0.5746 0.0417 0.109 Uiso 1 1 calc R
H4B H 0.3817 0.6276 0.0468 0.109 Uiso 1 1 calc R
H4C H 0.3219 0.6108 0.0483 0.109 Uiso 1 1 calc R
C5 C 0.1524(2) 0.48265(18) 0.04775(4) 0.0286(11) Uani 1 1 d .
C6 C 0.1037(2) 0.4813(2) 0.05161(4) 0.0349(12) Uani 1 1 d .
H6A H 0.0969 0.5046 0.0473 0.052 Uiso 1 1 calc R
H6B H 0.1083 0.4927 0.0590 0.052 Uiso 1 1 calc R
H6C H 0.0743 0.4459 0.0511 0.052 Uiso 1 1 calc R
C7 C 0.2304(3) 0.5403(2) 0.01546(6) 0.0516(17) Uani 1 1 d .
C8 C 0.2533(6) 0.5404(5) 0.00481(9) 0.135(6) Uani 1 1 d U
H8A H 0.2267 0.5129 0.0004 0.203 Uiso 1 1 calc R
H8B H 0.2825 0.5343 0.0057 0.203 Uiso 1 1 calc R
H8C H 0.2655 0.5742 0.0014 0.203 Uiso 1 1 calc R
C9 C 0.2687(8) 0.5790(5) 0.02150(13) 0.213(9) Uani 1 1 d U
H9A H 0.2810 0.6126 0.0180 0.319 Uiso 1 1 calc R
H9B H 0.2977 0.5724 0.0223 0.319 Uiso 1 1 calc R
H9C H 0.2547 0.5795 0.0285 0.319 Uiso 1 1 calc R
C10 C 0.1916(7) 0.5532(8) 0.01428(18) 0.221(9) Uani 1 1 d U
H10A H 0.1644 0.5280 0.0096 0.331 Uiso 1 1 calc R
H10B H 0.2065 0.5881 0.0112 0.331 Uiso 1 1 calc R
H10C H 0.1765 0.5526 0.0212 0.331 Uiso 1 1 calc R
C11 C 0.02497(19) 0.27850(19) 0.00321(4) 0.0254(10) Uani 1 1 d .
C12 C 0.0059(3) 0.2808(2) -0.00770(4) 0.0410(14) Uani 1 1 d .
H12A H -0.0316 0.2569 -0.0081 0.062 Uiso 1 1 calc R
H12B H 0.0236 0.2708 -0.0129 0.062 Uiso 1 1 calc R
H12C H 0.0134 0.3163 -0.0092 0.062 Uiso 1 1 calc R
C13 C 0.0153(3) 0.3986(3) 0.02066(5) 0.0480(16) Uani 1 1 d .
C14 C 0.0114(3) 0.4320(3) 0.02931(6) 0.062(2) Uani 1 1 d .
H14A H 0.0462 0.4558 0.0321 0.093 Uiso 1 1 calc R
H14B H -0.0107 0.4097 0.0350 0.093 Uiso 1 1 calc R
H14C H -0.0036 0.4521 0.0264 0.093 Uiso 1 1 calc R
C15 C 0.0525(6) 0.4325(4) 0.01185(7) 0.119(5) Uani 1 1 d .
H15A H 0.0866 0.4563 0.0149 0.179 Uiso 1 1 calc R
H15B H 0.0386 0.4525 0.0084 0.179 Uiso 1 1 calc R
H15C H 0.0561 0.4102 0.0066 0.179 Uiso 1 1 calc R
C16 C -0.0359(4) 0.3626(5) 0.01614(11) 0.135(6) Uani 1 1 d U
H16A H -0.0321 0.3418 0.0106 0.203 Uiso 1 1 calc R
H16B H -0.0510 0.3824 0.0131 0.203 Uiso 1 1 calc R
H16C H -0.0588 0.3396 0.0217 0.203 Uiso 1 1 calc R
C17 C -0.04661(17) 0.14467(17) 0.03184(4) 0.0216(9) Uani 1 1 d .
C18 C -0.0922(2) 0.09073(19) 0.03247(4) 0.0314(11) Uani 1 1 d .
H18A H -0.1077 0.0796 0.0255 0.047 Uiso 1 1 calc R
H18B H -0.1181 0.0902 0.0373 0.047 Uiso 1 1 calc R
H18C H -0.0808 0.0670 0.0350 0.047 Uiso 1 1 calc R
C19 C -0.0712(2) 0.2572(3) 0.05114(6) 0.0522(18) Uani 1 1 d .
C20 C -0.0637(3) 0.3100(3) 0.05201(9) 0.085(3) Uani 1 1 d .
H20A H -0.0382 0.3292 0.0575 0.128 Uiso 1 1 calc R
H20B H -0.0968 0.3078 0.0538 0.128 Uiso 1 1 calc R
H20C H -0.0511 0.3282 0.0453 0.128 Uiso 1 1 calc R
C21 C -0.0840(7) 0.2339(6) 0.06223(13) 0.185(9) Uani 1 1 d U
H21A H -0.0568 0.2572 0.0671 0.277 Uiso 1 1 calc R
H21B H -0.0860 0.2000 0.0622 0.277 Uiso 1 1 calc R
H21C H -0.1175 0.2296 0.0645 0.277 Uiso 1 1 calc R
C22 C -0.1105(3) 0.2246(5) 0.04313(12) 0.133(5) Uani 1 1 d U
H22A H -0.1142 0.1899 0.0430 0.200 Uiso 1 1 calc R
H22B H -0.0993 0.2407 0.0362 0.200 Uiso 1 1 calc R
H22C H -0.1440 0.2215 0.0449 0.200 Uiso 1 1 calc R
C23 C 0.0127(2) 0.15421(19) 0.07614(4) 0.0308(11) Uani 1 1 d .
C24 C 0.0403(3) 0.1250(3) 0.07972(5) 0.0531(18) Uani 1 1 d .
H24A H 0.0593 0.1214 0.0738 0.080 Uiso 1 1 calc R
H24B H 0.0146 0.0905 0.0823 0.080 Uiso 1 1 calc R
H24C H 0.0647 0.1444 0.0854 0.080 Uiso 1 1 calc R
C25 C -0.0175(2) 0.1605(2) 0.08508(4) 0.0379(13) Uani 1 1 d .
H25A H 0.0053 0.1757 0.0912 0.057 Uiso 1 1 calc R
H25B H -0.0469 0.1265 0.0870 0.057 Uiso 1 1 calc R
H25C H -0.0306 0.1834 0.0828 0.057 Uiso 1 1 calc R
C26 C -0.0216(2) 0.1300(2) 0.06647(5) 0.0507(18) Uani 1 1 d .
H26A H -0.0012 0.1261 0.0609 0.076 Uiso 1 1 calc R
H26B H -0.0348 0.1526 0.0640 0.076 Uiso 1 1 calc R
H26C H -0.0509 0.0959 0.0683 0.076 Uiso 1 1 calc R
C27 C 0.06853(19) 0.34389(18) 0.06716(4) 0.0243(10) Uani 1 1 d .
C28 C 0.0451(2) 0.3716(2) 0.07287(4) 0.0329(12) Uani 1 1 d .
H28A H 0.0084 0.3472 0.0743 0.049 Uiso 1 1 calc R
H28B H 0.0480 0.4001 0.0685 0.049 Uiso 1 1 calc R
H28C H 0.0636 0.3857 0.0795 0.049 Uiso 1 1 calc R
C29 C 0.3685(2) 0.4697(3) 0.02063(5) 0.0510(17) Uani 1 1 d .
C30 C 0.3516(3) 0.4133(4) 0.01744(6) 0.072(2) Uani 1 1 d .
H30A H 0.3137 0.3933 0.0167 0.108 Uiso 1 1 calc R
H30B H 0.3626 0.3973 0.0229 0.108 Uiso 1 1 calc R
H30C H 0.3678 0.4133 0.0107 0.108 Uiso 1 1 calc R
C31 C 0.4266(3) 0.5028(3) 0.02178(7) 0.067(2) Uani 1 1 d .
H31A H 0.4390 0.4867 0.0269 0.100 Uiso 1 1 calc R
H31B H 0.4353 0.5374 0.0243 0.100 Uiso 1 1 calc R
H31C H 0.4432 0.5059 0.0149 0.100 Uiso 1 1 calc R
C32 C 0.3472(3) 0.4935(5) 0.01281(8) 0.110(5) Uani 1 1 d .
H32A H 0.3094 0.4711 0.0122 0.164 Uiso 1 1 calc R
H32B H 0.3632 0.4968 0.0059 0.164 Uiso 1 1 calc R
H32C H 0.3552 0.5279 0.0153 0.164 Uiso 1 1 calc R
C33 C 0.1902(3) 0.3610(3) -0.00520(4) 0.0532(18) Uani 1 1 d .
C34 C 0.2452(4) 0.3937(6) -0.00883(8) 0.143(7) Uani 1 1 d .
H34A H 0.2594 0.4292 -0.0061 0.215 Uiso 1 1 calc R
H34B H 0.2462 0.3944 -0.0166 0.215 Uiso 1 1 calc R
H34C H 0.2660 0.3790 -0.0062 0.215 Uiso 1 1 calc R
C35 C 0.1624(5) 0.3042(4) -0.00884(7) 0.096(4) Uani 1 1 d .
H35A H 0.1267 0.2864 -0.0062 0.144 Uiso 1 1 calc R
H35B H 0.1809 0.2871 -0.0061 0.144 Uiso 1 1 calc R
H35C H 0.1618 0.3030 -0.0166 0.144 Uiso 1 1 calc R
C36 C 0.1583(3) 0.3873(3) -0.00817(7) 0.069(2) Uani 1 1 d .
H36A H 0.1225 0.3658 -0.0057 0.103 Uiso 1 1 calc R
H36B H 0.1583 0.3910 -0.0158 0.103 Uiso 1 1 calc R
H36C H 0.1739 0.4216 -0.0049 0.103 Uiso 1 1 calc R
C37 C 0.09514(18) 0.15434(18) 0.01149(3) 0.0211(9) Uani 1 1 d .
C38 C 0.14962(19) 0.1787(2) 0.01627(4) 0.0279(10) Uani 1 1 d .
H38A H 0.1716 0.2132 0.0132 0.042 Uiso 1 1 calc R
H38B H 0.1646 0.1566 0.0147 0.042 Uiso 1 1 calc R
H38C H 0.1475 0.1818 0.0239 0.042 Uiso 1 1 calc R
C39 C 0.0981(2) 0.1546(2) -0.00054(4) 0.0281(10) Uani 1 1 d .
H39A H 0.1117 0.1321 -0.0028 0.042 Uiso 1 1 calc R
H39B H 0.1213 0.1901 -0.0030 0.042 Uiso 1 1 calc R
H39C H 0.0634 0.1417 -0.0035 0.042 Uiso 1 1 calc R
C40 C 0.0598(2) 0.10075(19) 0.01609(4) 0.0306(11) Uani 1 1 d .
H40A H 0.0594 0.1032 0.0238 0.046 Uiso 1 1 calc R
H40B H 0.0728 0.0774 0.0141 0.046 Uiso 1 1 calc R
H40C H 0.0245 0.0871 0.0134 0.046 Uiso 1 1 calc R
C41 C 0.09948(18) 0.12569(18) 0.05022(3) 0.0228(9) Uani 1 1 d .
C42 C 0.0690(2) 0.06738(18) 0.04996(4) 0.0299(11) Uani 1 1 d .
H42A H 0.0481 0.0559 0.0435 0.045 Uiso 1 1 calc R
H42B H 0.0460 0.0545 0.0561 0.045 Uiso 1 1 calc R
H42C H 0.0929 0.0537 0.0501 0.045 Uiso 1 1 calc R
C43 C 0.27318(18) 0.23668(19) 0.03893(4) 0.0269(10) Uani 1 1 d .
C44 C 0.3118(2) 0.2224(2) 0.03463(5) 0.0395(13) Uani 1 1 d .
H44A H 0.3149 0.1986 0.0395 0.059 Uiso 1 1 calc R
H44B H 0.3457 0.2539 0.0338 0.059 Uiso 1 1 calc R
H44C H 0.2998 0.2055 0.0278 0.059 Uiso 1 1 calc R
C45 C 0.2546(3) 0.2141(3) 0.07564(5) 0.0464(15) Uani 1 1 d .
C46 C 0.2758(5) 0.1821(5) 0.07075(7) 0.100(4) Uani 1 1 d .
H46A H 0.2962 0.1999 0.0645 0.150 Uiso 1 1 calc R
H46B H 0.2470 0.1480 0.0688 0.150 Uiso 1 1 calc R
H46C H 0.2981 0.1778 0.0759 0.150 Uiso 1 1 calc R
C47 C 0.2232(4) 0.1893(3) 0.08544(6) 0.069(2) Uani 1 1 d .
H47A H 0.2106 0.2116 0.0884 0.104 Uiso 1 1 calc R
H47B H 0.2450 0.1850 0.0907 0.104 Uiso 1 1 calc R
H47C H 0.1935 0.1553 0.0837 0.104 Uiso 1 1 calc R
C48 C 0.2943(3) 0.2714(4) 0.07827(8) 0.089(3) Uani 1 1 d .
H48A H 0.3155 0.2884 0.0720 0.134 Uiso 1 1 calc R
H48B H 0.3169 0.2727 0.0840 0.134 Uiso 1 1 calc R
H48C H 0.2758 0.2895 0.0804 0.134 Uiso 1 1 calc R
C49 C 0.3968(2) 0.3928(2) 0.05396(4) 0.0380(13) Uani 1 1 d .
C50 C 0.4252(3) 0.3882(5) 0.06310(7) 0.087(3) Uani 1 1 d .
H50A H 0.4292 0.4134 0.0685 0.131 Uiso 1 1 calc R
H50B H 0.4596 0.3950 0.0608 0.131 Uiso 1 1 calc R
H50C H 0.4057 0.3530 0.0660 0.131 Uiso 1 1 calc R
C51 C 0.4265(3) 0.4499(4) 0.05035(10) 0.100(4) Uani 1 1 d .
H51A H 0.4087 0.4544 0.0443 0.150 Uiso 1 1 calc R
H51B H 0.4619 0.4593 0.0483 0.150 Uiso 1 1 calc R
H51C H 0.4277 0.4724 0.0561 0.150 Uiso 1 1 calc R
C52 C 0.3896(3) 0.3572(5) 0.04521(8) 0.113(5) Uani 1 1 d .
H52A H 0.3707 0.3626 0.0395 0.169 Uiso 1 1 calc R
H52B H 0.3697 0.3212 0.0477 0.169 Uiso 1 1 calc R
H52C H 0.4236 0.3642 0.0427 0.169 Uiso 1 1 calc R
C53 C 0.5781(11) 0.5208(7) 0.0721(2) 0.135(10) Uani 0.50 1 d PU
H53A H 0.5813 0.5096 0.0791 0.203 Uiso 0.50 1 calc PR
H53B H 0.5461 0.5225 0.0716 0.203 Uiso 0.50 1 calc PR
H53C H 0.6080 0.5552 0.0706 0.203 Uiso 0.50 1 calc PR
C54 C 0.5764(6) 0.4844(6) 0.06447(16) 0.097(6) Uani 0.50 1 d PGU
C55 C 0.5740(6) 0.4389(7) 0.06795(11) 0.103(6) Uani 0.50 1 d PGU
H55 H 0.5768 0.4337 0.0753 0.123 Uiso 0.50 1 calc PR
C56 C 0.5676(6) 0.4009(5) 0.06073(15) 0.119(7) Uani 0.50 1 d PGU
H56 H 0.5660 0.3699 0.0631 0.143 Uiso 0.50 1 calc PR
C57 C 0.5636(7) 0.4085(7) 0.05003(13) 0.135(8) Uani 0.50 1 d PGU
H57 H 0.5592 0.3826 0.0451 0.162 Uiso 0.50 1 calc PR
C58 C 0.5659(6) 0.4540(8) 0.04656(12) 0.129(8) Uani 0.50 1 d PGU
H58 H 0.5632 0.4591 0.0392 0.155 Uiso 0.50 1 calc PR
C59 C 0.5724(6) 0.4919(6) 0.05378(17) 0.131(12) Uani 0.50 1 d PG
H59 H 0.5740 0.5230 0.0514 0.157 Uiso 0.50 1 calc PR
O1 O 0.17941(12) 0.40537(12) 0.04540(2) 0.0213(6) Uani 1 1 d .
O2 O 0.21387(12) 0.43074(12) 0.06754(2) 0.0223(6) Uani 1 1 d .
O3 O 0.29255(13) 0.52697(12) 0.05915(3) 0.0262(7) Uani 1 1 d .
O4 O 0.25878(13) 0.48237(12) 0.03903(3) 0.0273(7) Uani 1 1 d .
O5 O 0.28140(12) 0.43238(12) 0.05227(2) 0.0244(7) Uani 1 1 d .
O6 O 0.18774(13) 0.49198(12) 0.05419(3) 0.0261(7) Uani 1 1 d .
O7 O 0.21343(16) 0.49246(14) 0.02036(3) 0.0362(9) Uani 1 1 d .
O8 O 0.14047(13) 0.38533(12) 0.02380(2) 0.0238(7) Uani 1 1 d .
O9 O 0.23168(13) 0.40750(12) 0.02646(2) 0.0252(7) Uani 1 1 d .
O10 O 0.15377(15) 0.47329(13) 0.03798(3) 0.0311(8) Uani 1 1 d .
O11 O 0.04466(13) 0.31992(13) 0.00862(2) 0.0255(7) Uani 1 1 d .
O12 O 0.01287(12) 0.26051(12) 0.02683(2) 0.0205(6) Uani 1 1 d .
O13 O 0.07591(12) 0.32325(12) 0.03911(2) 0.0198(6) Uani 1 1 d .
O14 O 0.10497(12) 0.29188(12) 0.01919(2) 0.0209(6) Uani 1 1 d .
O15 O 0.03734(13) 0.37071(13) 0.02512(3) 0.0259(7) Uani 1 1 d .
O16 O -0.03520(12) 0.17361(12) 0.03991(2) 0.0230(7) Uani 1 1 d .
O17 O 0.07175(12) 0.25655(12) 0.05276(2) 0.0198(6) Uani 1 1 d .
O18 O 0.06372(12) 0.21860(12) 0.03452(2) 0.0192(6) Uani 1 1 d .
O19 O -0.02337(12) 0.26083(13) 0.04850(3) 0.0245(7) Uani 1 1 d .
O20 O 0.05268(12) 0.20469(12) 0.07321(2) 0.0221(6) Uani 1 1 d .
O21 O 0.15154(12) 0.28991(12) 0.07890(2) 0.0211(6) Uani 1 1 d .
O22 O 0.15685(12) 0.33162(12) 0.06164(2) 0.0202(6) Uani 1 1 d .
O23 O 0.13717(12) 0.23165(12) 0.05954(2) 0.0193(6) Uani 1 1 d .
O24 O 0.06722(12) 0.30458(12) 0.07160(2) 0.0227(7) Uani 1 1 d .
O25 O 0.23870(12) 0.29708(12) 0.05322(2) 0.0217(6) Uani 1 1 d .
O26 O 0.25865(12) 0.36808(12) 0.06950(2) 0.0221(7) Uani 1 1 d .
O27 O 0.27340(12) 0.36636(12) 0.03974(2) 0.0237(7) Uani 1 1 d .
O28 O 0.34678(13) 0.38342(14) 0.05721(3) 0.0299(8) Uani 1 1 d .
O29 O 0.34541(14) 0.46791(14) 0.03069(3) 0.0341(8) Uani 1 1 d .
O30 O 0.20656(12) 0.30697(12) 0.02330(2) 0.0226(7) Uani 1 1 d .
O31 O 0.19163(14) 0.36034(14) 0.00592(3) 0.0294(8) Uani 1 1 d .
O32 O 0.02034(12) 0.23577(12) 0.00627(2) 0.0232(7) Uani 1 1 d .
O33 O -0.02232(12) 0.15796(12) 0.02314(2) 0.0208(6) Uani 1 1 d .
O34 O 0.07395(12) 0.18663(12) 0.01436(2) 0.0206(6) Uani 1 1 d .
O35 O 0.15843(12) 0.30384(11) 0.04126(2) 0.0190(6) Uani 1 1 d .
O36 O 0.07706(12) 0.14987(12) 0.04674(2) 0.0216(6) Uani 1 1 d .
O37 O 0.16999(12) 0.22697(12) 0.04074(2) 0.0195(6) Uani 1 1 d .
O38 O 0.22115(13) 0.21779(13) 0.06791(2) 0.0247(7) Uani 1 1 d .
O39 O 0.14486(12) 0.14685(12) 0.05398(2) 0.0233(7) Uani 1 1 d .
O40 O 0.24900(13) 0.21360(13) 0.04728(3) 0.0253(7) Uani 1 1 d .
O41 O 0.26812(13) 0.27076(13) 0.03396(3) 0.0260(7) Uani 1 1 d .
O42 O 0.08827(13) 0.36197(12) 0.05829(2) 0.0230(7) Uani 1 1 d .
Ti1 Ti 0.13150(3) 0.34195(3) 0.048872(6) 0.01820(17) Uani 1 1 d .
Ti2 Ti 0.20115(3) 0.36858(3) 0.073017(6) 0.01916(18) Uani 1 1 d .
Ti3 Ti 0.24034(3) 0.46619(3) 0.055079(6) 0.02199(18) Uani 1 1 d .
Ti4 Ti 0.19599(4) 0.44655(3) 0.030647(6) 0.0255(2) Uani 1 1 d .
Ti5 Ti 0.06758(3) 0.33207(3) 0.024387(6) 0.02090(18) Uani 1 1 d .
Ti6 Ti 0.02208(3) 0.25092(3) 0.041391(6) 0.01854(17) Uani 1 1 d .
Ti7 Ti 0.10330(3) 0.26187(3) 0.067759(6) 0.01814(17) Uani 1 1 d .
Ti8 Ti 0.19651(3) 0.22575(3) 0.055990(6) 0.02025(18) Uani 1 1 d .
Ti9 Ti 0.28194(3) 0.36846(3) 0.055696(6) 0.02138(18) Uani 1 1 d .
Ti10 Ti 0.28301(3) 0.43411(3) 0.036784(7) 0.02469(19) Uani 1 1 d .
Ti11 Ti 0.17502(3) 0.34517(3) 0.019234(6) 0.02155(18) Uani 1 1 d .
Ti12 Ti 0.04791(3) 0.22249(3) 0.019932(6) 0.01802(17) Uani 1 1 d .
Ti13 Ti 0.11072(3) 0.22888(3) 0.044974(6) 0.01734(17) Uani 1 1 d .
Ti14 Ti 0.21827(3) 0.29796(3) 0.036773(6) 0.02019(18) Uani 1 1 d .

loop_
_atom_site_aniso_label
_atom_site_aniso_U_11
_atom_site_aniso_U_22
_atom_site_aniso_U_33
_atom_site_aniso_U_23
_atom_site_aniso_U_13
_atom_site_aniso_U_12
C1 0.022(2) 0.018(2) 0.050(3) -0.007(2) -0.004(2) 0.005(2)
C2 0.027(3) 0.043(4) 0.114(7) -0.022(4) -0.006(4) 0.015(3)
C3 0.034(3) 0.036(3) 0.068(4) -0.023(3) -0.010(3) 0.007(3)
C4 0.071(5) 0.043(4) 0.074(5) 0.019(4) 0.003(4) 0.005(4)
C5 0.037(3) 0.017(2) 0.032(3) -0.0033(19) -0.006(2) 0.013(2)
C6 0.038(3) 0.037(3) 0.035(3) -0.005(2) -0.007(2) 0.023(3)
C7 0.053(4) 0.037(3) 0.065(4) 0.029(3) 0.008(3) 0.022(3)
C8 0.213(15) 0.138(11) 0.096(8) 0.083(8) 0.080(9) 0.119(11)
C9 0.284(17) 0.050(6) 0.171(13) 0.030(7) -0.065(12) -0.017(8)
C10 0.178(13) 0.242(16) 0.319(18) 0.134(13) 0.027(12) 0.162(13)
C11 0.028(2) 0.027(2) 0.022(2) -0.0031(18) -0.0053(19) 0.014(2)
C12 0.059(4) 0.028(3) 0.031(3) -0.002(2) -0.018(3) 0.019(3)
C13 0.068(4) 0.061(4) 0.043(3) -0.019(3) -0.024(3) 0.054(4)
C14 0.094(6) 0.079(5) 0.054(4) -0.032(4) -0.032(4) 0.075(5)
C15 0.263(17) 0.096(7) 0.061(5) 0.029(5) 0.028(7) 0.137(10)
C16 0.086(7) 0.181(12) 0.187(12) -0.143(11) -0.096(8) 0.104(8)
C17 0.021(2) 0.020(2) 0.024(2) -0.0026(17) -0.0029(18) 0.0112(19)
C18 0.028(3) 0.023(2) 0.032(3) -0.005(2) 0.002(2) 0.005(2)
C19 0.025(3) 0.040(3) 0.087(5) -0.011(3) 0.018(3) 0.013(3)
C20 0.061(5) 0.078(6) 0.147(9) -0.064(6) -0.043(5) 0.057(5)
C21 0.204(16) 0.141(12) 0.194(15) 0.072(11) 0.174(14) 0.074(12)
C22 0.050(5) 0.132(9) 0.238(12) -0.131(9) -0.061(6) 0.060(6)
C23 0.035(3) 0.020(2) 0.028(2) 0.0014(19) 0.010(2) 0.006(2)
C24 0.085(5) 0.039(3) 0.049(4) 0.016(3) 0.026(3) 0.042(4)
C25 0.036(3) 0.033(3) 0.030(3) -0.004(2) 0.013(2) 0.007(2)
C26 0.036(3) 0.041(3) 0.040(3) -0.017(3) 0.011(3) -0.007(3)
C27 0.027(2) 0.026(2) 0.022(2) -0.0062(18) -0.0048(18) 0.015(2)
C28 0.049(3) 0.042(3) 0.024(2) -0.002(2) 0.002(2) 0.034(3)
C29 0.036(3) 0.073(5) 0.045(3) 0.021(3) 0.020(3) 0.028(3)
C30 0.057(5) 0.101(7) 0.057(4) -0.035(4) 0.003(4) 0.039(5)
C31 0.035(4) 0.077(5) 0.082(5) 0.034(4) 0.026(4) 0.024(4)
C32 0.057(5) 0.186(12) 0.096(7) 0.094(8) 0.035(5) 0.068(7)
C33 0.043(3) 0.087(5) 0.020(3) 0.005(3) 0.003(2) 0.025(4)
C34 0.071(7) 0.265(18) 0.053(5) 0.063(8) 0.035(5) 0.053(9)
C35 0.136(9) 0.116(8) 0.069(6) -0.054(6) -0.052(6) 0.088(8)
C36 0.071(5) 0.060(5) 0.066(5) 0.015(4) -0.019(4) 0.025(4)
C37 0.023(2) 0.023(2) 0.021(2) -0.0020(17) -0.0003(17) 0.0138(19)
C38 0.027(2) 0.031(3) 0.029(2) -0.009(2) -0.007(2) 0.018(2)
C39 0.036(3) 0.038(3) 0.018(2) -0.0031(19) -0.0002(19) 0.024(2)
C40 0.029(3) 0.025(2) 0.038(3) 0.003(2) 0.003(2) 0.012(2)
C41 0.025(2) 0.022(2) 0.021(2) -0.0017(17) -0.0001(18) 0.011(2)
C42 0.026(2) 0.020(2) 0.041(3) 0.001(2) -0.005(2) 0.009(2)
C43 0.022(2) 0.031(3) 0.029(2) -0.012(2) -0.0040(19) 0.014(2)
C44 0.039(3) 0.045(3) 0.045(3) -0.002(3) 0.010(2) 0.028(3)
C45 0.054(4) 0.057(4) 0.043(3) -0.002(3) -0.016(3) 0.038(3)
C46 0.158(10) 0.173(11) 0.060(5) 0.004(6) -0.006(6) 0.151(10)
C47 0.113(7) 0.077(5) 0.039(4) 0.003(3) -0.008(4) 0.064(5)
C48 0.060(5) 0.096(7) 0.094(7) -0.030(6) -0.042(5) 0.026(5)
C49 0.024(3) 0.057(4) 0.036(3) -0.010(3) -0.003(2) 0.024(3)
C50 0.041(4) 0.154(10) 0.075(6) 0.029(6) 0.008(4) 0.054(5)
C51 0.038(4) 0.079(6) 0.171(11) 0.041(7) 0.035(5) 0.020(4)
C52 0.052(5) 0.186(12) 0.109(8) -0.109(8) -0.027(5) 0.066(6)
C53 0.15(2) 0.033(9) 0.16(2) 0.023(11) 0.036(17) 0.001(11)
C54 0.075(11) 0.080(12) 0.120(14) 0.019(11) 0.004(11) 0.026(10)
C55 0.072(10) 0.100(12) 0.125(14) -0.006(11) -0.011(10) 0.035(10)
C56 0.091(11) 0.126(14) 0.136(15) 0.015(12) 0.004(12) 0.051(11)
C57 0.105(13) 0.144(16) 0.139(15) 0.020(14) 0.019(13) 0.049(13)
C58 0.108(15) 0.141(18) 0.138(17) 0.053(15) 0.015(14) 0.061(15)
C59 0.051(11) 0.068(14) 0.25(4) 0.035(19) 0.038(17) 0.007(10)
O1 0.0231(16) 0.0175(15) 0.0197(15) -0.0020(12) -0.0018(12) 0.0074(13)
O2 0.0224(16) 0.0198(16) 0.0201(15) -0.0036(12) -0.0005(12) 0.0072(13)
O3 0.0249(17) 0.0200(16) 0.0281(17) -0.0032(13) -0.0026(13) 0.0071(14)
O4 0.0304(18) 0.0183(16) 0.0240(16) -0.0016(13) -0.0003(14) 0.0053(14)
O5 0.0234(16) 0.0212(16) 0.0219(16) -0.0029(13) 0.0004(13) 0.0061(14)
O6 0.0295(18) 0.0203(16) 0.0258(17) -0.0046(13) -0.0058(14) 0.0105(14)
O7 0.049(2) 0.0213(17) 0.0269(18) 0.0022(14) -0.0053(16) 0.0096(17)
O8 0.0280(17) 0.0198(16) 0.0209(15) 0.0003(12) -0.0022(13) 0.0100(14)
O9 0.0256(17) 0.0219(16) 0.0201(16) -0.0003(13) 0.0018(13) 0.0058(14)
O10 0.046(2) 0.0265(18) 0.0243(17) -0.0050(14) -0.0082(15) 0.0203(17)
O11 0.0316(18) 0.0243(17) 0.0220(16) -0.0025(13) -0.0046(13) 0.0150(15)
O12 0.0230(16) 0.0206(15) 0.0200(15) -0.0037(12) -0.0036(12) 0.0124(13)
O13 0.0222(16) 0.0180(15) 0.0186(15) -0.0027(12) -0.0013(12) 0.0097(13)
O14 0.0222(16) 0.0209(16) 0.0183(15) -0.0002(12) 0.0000(12) 0.0099(13)
O15 0.0334(18) 0.0244(17) 0.0258(17) -0.0015(13) -0.0024(14) 0.0189(15)
O16 0.0221(16) 0.0220(16) 0.0218(16) -0.0020(13) -0.0001(12) 0.0088(13)
O17 0.0200(15) 0.0189(15) 0.0182(15) -0.0015(12) 0.0005(12) 0.0079(13)
O18 0.0199(15) 0.0191(15) 0.0192(15) -0.0031(12) -0.0016(12) 0.0102(13)
O19 0.0227(16) 0.0272(17) 0.0255(16) -0.0027(13) 0.0020(13) 0.0139(14)
O20 0.0225(16) 0.0204(16) 0.0201(15) 0.0012(12) 0.0015(12) 0.0081(13)
O21 0.0235(16) 0.0210(16) 0.0173(15) -0.0024(12) -0.0013(12) 0.0100(13)
O22 0.0207(15) 0.0184(15) 0.0190(15) -0.0021(12) -0.0021(12) 0.0078(13)
O23 0.0203(15) 0.0194(15) 0.0168(14) -0.0035(12) -0.0027(12) 0.0091(13)
O24 0.0254(17) 0.0247(16) 0.0190(15) -0.0025(13) 0.0002(12) 0.0133(14)
O25 0.0221(16) 0.0242(16) 0.0193(15) -0.0049(12) -0.0021(12) 0.0120(13)
O26 0.0195(15) 0.0233(16) 0.0191(15) -0.0035(12) -0.0019(12) 0.0073(13)
O27 0.0216(16) 0.0246(17) 0.0202(15) -0.0038(13) 0.0010(12) 0.0080(14)
O28 0.0204(17) 0.038(2) 0.0269(17) -0.0050(15) -0.0009(13) 0.0113(15)
O29 0.0265(18) 0.0285(19) 0.0335(19) -0.0003(15) 0.0075(15) 0.0033(15)
O30 0.0222(16) 0.0233(16) 0.0191(15) -0.0031(12) 0.0022(12) 0.0089(14)
O31 0.0310(18) 0.0308(18) 0.0187(16) 0.0006(14) 0.0014(14) 0.0097(15)
O32 0.0258(17) 0.0235(16) 0.0195(15) -0.0034(12) -0.0058(13) 0.0118(14)
O33 0.0209(15) 0.0215(16) 0.0190(15) -0.0029(12) -0.0015(12) 0.0098(13)
O34 0.0240(16) 0.0229(16) 0.0171(15) -0.0039(12) -0.0018(12) 0.0135(14)
O35 0.0193(15) 0.0173(15) 0.0179(14) -0.0010(12) 0.0001(12) 0.0073(13)
O36 0.0239(16) 0.0198(16) 0.0226(15) -0.0023(12) -0.0022(12) 0.0118(13)
O37 0.0210(15) 0.0209(15) 0.0170(14) -0.0032(12) -0.0011(12) 0.0108(13)
O38 0.0286(17) 0.0270(17) 0.0215(16) -0.0044(13) -0.0062(13) 0.0162(15)
O39 0.0245(17) 0.0237(16) 0.0232(16) -0.0038(13) -0.0043(13) 0.0131(14)
O40 0.0265(17) 0.0296(18) 0.0235(16) -0.0066(13) -0.0024(13) 0.0169(15)
O41 0.0237(17) 0.0309(18) 0.0240(16) -0.0055(14) 0.0007(13) 0.0141(15)
O42 0.0263(17) 0.0231(16) 0.0209(16) -0.0026(13) -0.0005(13) 0.0133(14)
Ti1 0.0208(4) 0.0161(4) 0.0161(4) -0.0018(3) -0.0009(3) 0.0080(3)
Ti2 0.0197(4) 0.0188(4) 0.0161(4) -0.0033(3) -0.0012(3) 0.0075(3)
Ti3 0.0226(4) 0.0178(4) 0.0199(4) -0.0026(3) -0.0012(3) 0.0058(3)
Ti4 0.0332(5) 0.0178(4) 0.0200(4) -0.0002(3) -0.0025(3) 0.0087(4)
Ti5 0.0266(4) 0.0194(4) 0.0181(4) -0.0015(3) -0.0022(3) 0.0125(3)
Ti6 0.0188(4) 0.0193(4) 0.0174(4) -0.0024(3) -0.0011(3) 0.0095(3)
Ti7 0.0195(4) 0.0172(4) 0.0156(4) -0.0022(3) -0.0007(3) 0.0075(3)
Ti8 0.0203(4) 0.0219(4) 0.0191(4) -0.0046(3) -0.0036(3) 0.0110(3)
Ti9 0.0183(4) 0.0228(4) 0.0194(4) -0.0043(3) -0.0006(3) 0.0076(3)
Ti10 0.0219(4) 0.0216(4) 0.0211(4) -0.0021(3) 0.0018(3) 0.0037(3)
Ti11 0.0224(4) 0.0202(4) 0.0169(4) -0.0014(3) 0.0005(3) 0.0068(3)
Ti12 0.0199(4) 0.0185(4) 0.0160(4) -0.0025(3) -0.0014(3) 0.0099(3)
Ti13 0.0183(4) 0.0175(4) 0.0156(4) -0.0024(3) -0.0013(3) 0.0085(3)
Ti14 0.0195(4) 0.0213(4) 0.0172(4) -0.0040(3) -0.0003(3) 0.0082(3)

loop_
_atom_type_symbol
_atom_type_description
_atom_type_scat_dispersion_real
_atom_type_scat_dispersion_imag
_atom_type_scat_source
C C 0.0033 0.0016 'International Tables Vol C Tables 4.2.6.8 and 6.1.1.4'
H H 0.0000 0.0000 'International Tables Vol C Tables 4.2.6.8 and 6.1.1.4'
O O 0.0106 0.0060 'International Tables Vol C Tables 4.2.6.8 and 6.1.1.4'
Ti Ti 0.2776 0.4457 'International Tables Vol C Tables 4.2.6.8 and 6.1.1.4'

loop_
_geom_angle_atom_site_label_1
_geom_angle_atom_site_label_2
_geom_angle_atom_site_label_3
_geom_angle
_geom_angle_site_symmetry_1
_geom_angle_site_symmetry_3
O3 C1 C3 107.9(5) . .
O3 C1 C4 108.9(5) . .
C3 C1 C4 111.2(6) . .
O3 C1 C2 108.3(4) . .
C3 C1 C2 111.3(5) . .
C4 C1 C2 109.1(6) . .
C1 C2 H2A 109.5 . .
C1 C2 H2B 109.5 . .
H2A C2 H2B 109.5 . .
C1 C2 H2C 109.5 . .
H2A C2 H2C 109.5 . .
H2B C2 H2C 109.5 . .
C1 C3 H3A 109.5 . .
C1 C3 H3B 109.5 . .
H3A C3 H3B 109.5 . .
C1 C3 H3C 109.5 . .
H3A C3 H3C 109.5 . .
H3B C3 H3C 109.5 . .
C1 C4 H4A 109.5 . .
C1 C4 H4B 109.5 . .
H4A C4 H4B 109.5 . .
C1 C4 H4C 109.5 . .
H4A C4 H4C 109.5 . .
H4B C4 H4C 109.5 . .
O6 C5 O10 124.6(5) . .
O6 C5 C6 119.0(5) . .
O10 C5 C6 116.4(4) . .
C5 C6 H6A 109.5 . .
C5 C6 H6B 109.5 . .
H6A C6 H6B 109.5 . .
C5 C6 H6C 109.5 . .
H6A C6 H6C 109.5 . .
H6B C6 H6C 109.5 . .
C9 C7 C10 106.4(15) . .
C9 C7 O7 109.3(8) . .
C10 C7 O7 113.7(9) . .
C9 C7 C8 108.1(12) . .
C10 C7 C8 109.7(12) . .
O7 C7 C8 109.4(7) . .
C7 C8 H8A 109.5 . .
C7 C8 H8B 109.5 . .
H8A C8 H8B 109.5 . .
C7 C8 H8C 109.5 . .
H8A C8 H8C 109.5 . .
H8B C8 H8C 109.5 . .
C7 C9 H9A 109.5 . .
C7 C9 H9B 109.5 . .
H9A C9 H9B 109.5 . .
C7 C9 H9C 109.5 . .
H9A C9 H9C 109.5 . .
H9B C9 H9C 109.5 . .
C7 C10 H10A 109.5 . .
C7 C10 H10B 109.5 . .
H10A C10 H10B 109.5 . .
C7 C10 H10C 109.5 . .
H10A C10 H10C 109.5 . .
H10B C10 H10C 109.5 . .
O11 C11 O32 125.0(4) . .
O11 C11 C12 116.9(4) . .
O32 C11 C12 118.1(4) . .
C11 C12 H12A 109.5 . .
C11 C12 H12B 109.5 . .
H12A C12 H12B 109.5 . .
C11 C12 H12C 109.5 . .
H12A C12 H12C 109.5 . .
H12B C12 H12C 109.5 . .
O15 C13 C16 110.3(7) . .
O15 C13 C14 107.7(5) . .
C16 C13 C14 111.6(7) . .
O15 C13 C15 106.4(6) . .
C16 C13 C15 109.7(9) . .
C14 C13 C15 111.1(7) . .
C13 C14 H14A 109.5 . .
C13 C14 H14B 109.5 . .
H14A C14 H14B 109.5 . .
C13 C14 H14C 109.5 . .
H14A C14 H14C 109.5 . .
H14B C14 H14C 109.5 . .
C13 C15 H15A 109.5 . .
C13 C15 H15B 109.5 . .
H15A C15 H15B 109.5 . .
C13 C15 H15C 109.5 . .
H15A C15 H15C 109.5 . .
H15B C15 H15C 109.5 . .
C13 C16 H16A 109.5 . .
C13 C16 H16B 109.5 . .
H16A C16 H16B 109.5 . .
C13 C16 H16C 109.5 . .
H16A C16 H16C 109.5 . .
H16B C16 H16C 109.5 . .
O33 C17 O16 124.9(4) . .
O33 C17 C18 116.7(4) . .
O16 C17 C18 118.3(4) . .
C17 C18 H18A 109.5 . .
C17 C18 H18B 109.5 . .
H18A C18 H18B 109.5 . .
C17 C18 H18C 109.5 . .
H18A C18 H18C 109.5 . .
H18B C18 H18C 109.5 . .
O19 C19 C20 109.0(5) . .
O19 C19 C22 108.7(6) . .
C20 C19 C22 113.3(8) . .
O19 C19 C21 105.6(8) . .
C20 C19 C21 106.5(9) . .
C22 C19 C21 113.4(10) . .
C19 C20 H20A 109.5 . .
C19 C20 H20B 109.5 . .
H20A C20 H20B 109.5 . .
C19 C20 H20C 109.5 . .
H20A C20 H20C 109.5 . .
H20B C20 H20C 109.5 . .
C19 C21 H21A 109.5 . .
C19 C21 H21B 109.5 . .
H21A C21 H21B 109.5 . .
C19 C21 H21C 109.5 . .
H21A C21 H21C 109.5 . .
H21B C21 H21C 109.5 . .
C19 C22 H22A 109.5 . .
C19 C22 H22B 109.5 . .
H22A C22 H22B 109.5 . .
C19 C22 H22C 109.5 . .
H22A C22 H22C 109.5 . .
H22B C22 H22C 109.5 . .
O20 C23 C25 107.4(4) . .
O20 C23 C26 107.3(4) . .
C25 C23 C26 111.2(5) . .
O20 C23 C24 105.9(5) . .
C25 C23 C24 111.6(5) . .
C26 C23 C24 113.1(5) . .
C23 C24 H24A 109.5 . .
C23 C24 H24B 109.5 . .
H24A C24 H24B 109.5 . .
C23 C24 H24C 109.5 . .
H24A C24 H24C 109.5 . .
H24B C24 H24C 109.5 . .
C23 C25 H25A 109.5 . .
C23 C25 H25B 109.5 . .
H25A C25 H25B 109.5 . .
C23 C25 H25C 109.5 . .
H25A C25 H25C 109.5 . .
H25B C25 H25C 109.5 . .
C23 C26 H26A 109.5 . .
C23 C26 H26B 109.5 . .
H26A C26 H26B 109.5 . .
C23 C26 H26C 109.5 . .
H26A C26 H26C 109.5 . .
H26B C26 H26C 109.5 . .
O42 C27 O24 125.3(4) . .
O42 C27 C28 116.2(4) . .
O24 C27 C28 118.5(4) . .
C27 C28 H28A 109.5 . .
C27 C28 H28B 109.5 . .
H28A C28 H28B 109.5 . .
C27 C28 H28C 109.5 . .
H28A C28 H28C 109.5 . .
H28B C28 H28C 109.5 . .
O29 C29 C31 107.9(6) . .
O29 C29 C32 106.8(6) . .
C31 C29 C32 111.4(6) . .
O29 C29 C30 107.6(5) . .
C31 C29 C30 112.4(6) . .
C32 C29 C30 110.3(8) . .
C29 C30 H30A 109.5 . .
C29 C30 H30B 109.5 . .
H30A C30 H30B 109.5 . .
C29 C30 H30C 109.5 . .
H30A C30 H30C 109.5 . .
H30B C30 H30C 109.5 . .
C29 C31 H31A 109.5 . .
C29 C31 H31B 109.5 . .
H31A C31 H31B 109.5 . .
C29 C31 H31C 109.5 . .
H31A C31 H31C 109.5 . .
H31B C31 H31C 109.5 . .
C29 C32 H32A 109.5 . .
C29 C32 H32B 109.5 . .
H32A C32 H32B 109.5 . .
C29 C32 H32C 109.5 . .
H32A C32 H32C 109.5 . .
H32B C32 H32C 109.5 . .
O31 C33 C34 106.6(6) . .
O31 C33 C35 106.8(6) . .
C34 C33 C35 115.8(9) . .
O31 C33 C36 106.3(6) . .
C34 C33 C36 110.1(8) . .
C35 C33 C36 110.7(6) . .
C33 C34 H34A 109.5 . .
C33 C34 H34B 109.5 . .
H34A C34 H34B 109.5 . .
C33 C34 H34C 109.5 . .
H34A C34 H34C 109.5 . .
H34B C34 H34C 109.5 . .
C33 C35 H35A 109.5 . .
C33 C35 H35B 109.5 . .
H35A C35 H35B 109.5 . .
C33 C35 H35C 109.5 . .
H35A C35 H35C 109.5 . .
H35B C35 H35C 109.5 . .
C33 C36 H36A 109.5 . .
C33 C36 H36B 109.5 . .
H36A C36 H36B 109.5 . .
C33 C36 H36C 109.5 . .
H36A C36 H36C 109.5 . .
H36B C36 H36C 109.5 . .
O34 C37 C40 107.5(4) . .
O34 C37 C39 107.2(4) . .
C40 C37 C39 113.3(4) . .
O34 C37 C38 107.4(4) . .
C40 C37 C38 110.9(4) . .
C39 C37 C38 110.3(4) . .
C37 C38 H38A 109.5 . .
C37 C38 H38B 109.5 . .
H38A C38 H38B 109.5 . .
C37 C38 H38C 109.5 . .
H38A C38 H38C 109.5 . .
H38B C38 H38C 109.5 . .
C37 C39 H39A 109.5 . .
C37 C39 H39B 109.5 . .
H39A C39 H39B 109.5 . .
C37 C39 H39C 109.5 . .
H39A C39 H39C 109.5 . .
H39B C39 H39C 109.5 . .
C37 C40 H40A 109.5 . .
C37 C40 H40B 109.5 . .
H40A C40 H40B 109.5 . .
C37 C40 H40C 109.5 . .
H40A C40 H40C 109.5 . .
H40B C40 H40C 109.5 . .
O39 C41 O36 125.3(4) . .
O39 C41 C42 117.5(4) . .
O36 C41 C42 117.2(4) . .
C41 C42 H42A 109.5 . .
C41 C42 H42B 109.5 . .
H42A C42 H42B 109.5 . .
C41 C42 H42C 109.5 . .
H42A C42 H42C 109.5 . .
H42B C42 H42C 109.5 . .
O41 C43 O40 125.9(4) . .
O41 C43 C44 117.2(5) . .
O40 C43 C44 117.0(5) . .
C43 C44 H44A 109.5 . .
C43 C44 H44B 109.5 . .
H44A C44 H44B 109.5 . .
C43 C44 H44C 109.5 . .
H44A C44 H44C 109.5 . .
H44B C44 H44C 109.5 . .
O38 C45 C47 108.5(6) . .
O38 C45 C46 106.8(5) . .
C47 C45 C46 112.4(7) . .
O38 C45 C48 103.9(5) . .
C47 C45 C48 107.8(7) . .
C46 C45 C48 116.8(8) . .
C45 C46 H46A 109.5 . .
C45 C46 H46B 109.5 . .
H46A C46 H46B 109.5 . .
C45 C46 H46C 109.5 . .
H46A C46 H46C 109.5 . .
H46B C46 H46C 109.5 . .
C45 C47 H47A 109.5 . .
C45 C47 H47B 109.5 . .
H47A C47 H47B 109.5 . .
C45 C47 H47C 109.5 . .
H47A C47 H47C 109.5 . .
H47B C47 H47C 109.5 . .
C45 C48 H48A 109.5 . .
C45 C48 H48B 109.5 . .
H48A C48 H48B 109.5 . .
C45 C48 H48C 109.5 . .
H48A C48 H48C 109.5 . .
H48B C48 H48C 109.5 . .
O28 C49 C52 108.2(5) . .
O28 C49 C50 110.0(5) . .
C52 C49 C50 114.0(8) . .
O28 C49 C51 105.5(5) . .
C52 C49 C51 111.4(8) . .
C50 C49 C51 107.3(7) . .
C49 C50 H50A 109.5 . .
C49 C50 H50B 109.5 . .
H50A C50 H50B 109.5 . .
C49 C50 H50C 109.5 . .
H50A C50 H50C 109.5 . .
H50B C50 H50C 109.5 . .
C49 C51 H51A 109.5 . .
C49 C51 H51B 109.5 . .
H51A C51 H51B 109.5 . .
C49 C51 H51C 109.5 . .
H51A C51 H51C 109.5 . .
H51B C51 H51C 109.5 . .
C49 C52 H52A 109.5 . .
C49 C52 H52B 109.5 . .
H52A C52 H52B 109.5 . .
C49 C52 H52C 109.5 . .
H52A C52 H52C 109.5 . .
H52B C52 H52C 109.5 . .
C54 C53 H53A 109.5 . .
C54 C53 H53B 109.5 . .
H53A C53 H53B 109.5 . .
C54 C53 H53C 109.5 . .
H53A C53 H53C 109.5 . .
H53B C53 H53C 109.5 . .
C55 C54 C59 120.0 . .
C55 C54 C53 119.3(17) . .
C59 C54 C53 120.5(18) . .
C56 C55 C54 120.0 . .
C56 C55 H55 120.0 . .
C54 C55 H55 120.0 . .
C55 C56 C57 120.0 . .
C55 C56 H56 120.0 . .
C57 C56 H56 120.0 . .
C58 C57 C56 120.0 . .
C58 C57 H57 120.0 . .
C56 C57 H57 120.0 . .
C59 C58 C57 120.0 . .
C59 C58 H58 120.0 . .
C57 C58 H58 120.0 . .
C58 C59 C54 120.0 . .
C58 C59 H59 120.0 . .
C54 C59 H59 120.0 . .
Ti1 O1 Ti4 131.24(16) . .
Ti1 O1 Ti3 129.67(16) . .
Ti4 O1 Ti3 99.09(13) . .
Ti2 O2 Ti3 135.81(18) . .
C1 O3 Ti3 150.2(3) . .
Ti10 O4 Ti4 97.23(15) . .
Ti10 O4 Ti3 97.20(15) . .
Ti4 O4 Ti3 109.65(16) . .
Ti9 O5 Ti3 139.97(18) . .
Ti9 O5 Ti10 103.63(15) . .
Ti3 O5 Ti10 100.45(15) . .
C5 O6 Ti3 131.7(3) . .
C7 O7 Ti4 158.8(4) . .
Ti5 O8 Ti4 145.43(19) . .
Ti5 O8 Ti11 102.70(15) . .
Ti4 O8 Ti11 103.76(15) . .
Ti10 O9 Ti4 97.30(15) . .
Ti10 O9 Ti11 148.14(19) . .
Ti4 O9 Ti11 102.39(16) . .
C5 O10 Ti4 129.0(3) . .
C11 O11 Ti5 129.7(3) . .
Ti6 O12 Ti5 102.30(14) . .
Ti6 O12 Ti12 100.25(14) . .
Ti5 O12 Ti12 98.92(14) . .
Ti1 O13 Ti5 137.92(17) . .
Ti1 O13 Ti6 109.70(15) . .
Ti5 O13 Ti6 101.74(14) . .
Ti11 O14 Ti12 156.99(19) . .
Ti11 O14 Ti5 101.37(14) . .
Ti12 O14 Ti5 99.32(14) . .
C13 O15 Ti5 153.3(3) . .
C17 O16 Ti6 128.1(3) . .
Ti13 O17 Ti6 99.52(13) . .
Ti13 O17 Ti7 98.67(14) . .
Ti6 O17 Ti7 160.33(17) . .
Ti13 O17 Ti1 93.55(12) . .
Ti6 O17 Ti1 93.89(12) . .
Ti7 O17 Ti1 92.38(12) . .
Ti13 O18 Ti12 150.57(18) . .
Ti13 O18 Ti6 101.41(14) . .
Ti12 O18 Ti6 98.85(13) . .
C19 O19 Ti6 159.0(4) . .
C23 O20 Ti7 170.5(3) . .
Ti7 O21 Ti2 149.79(19) . 17_554
Ti7 O21 Ti2 100.07(14) . .
Ti2 O21 Ti2 102.17(14) 17_554 .
Ti1 O22 Ti2 141.63(18) . .
Ti1 O22 Ti7 108.83(15) . .
Ti2 O22 Ti7 105.30(14) . .
Ti8 O23 Ti7 151.59(17) . .
Ti8 O23 Ti13 98.13(13) . .
Ti7 O23 Ti13 103.32(14) . .
C27 O24 Ti7 131.4(3) . .
Ti9 O25 Ti8 159.54(18) . .
Ti9 O25 Ti14 100.63(14) . .
Ti8 O25 Ti14 99.22(13) . .
Ti2 O26 Ti9 126.00(18) . .
Ti14 O27 Ti10 132.62(18) . .
Ti14 O27 Ti9 104.86(15) . .
Ti10 O27 Ti9 102.14(14) . .
C49 O28 Ti9 156.9(3) . .
C29 O29 Ti10 138.5(4) . .
Ti14 O30 Ti11 123.21(17) . .
C33 O31 Ti11 163.5(4) . .
C11 O32 Ti12 127.0(3) . .
C17 O33 Ti12 128.2(3) . .
C37 O34 Ti12 170.8(3) . .
Ti1 O35 Ti14 148.86(17) . .
Ti1 O35 Ti13 105.23(14) . .
Ti14 O35 Ti13 97.94(14) . .
C41 O36 Ti13 126.0(3) . .
Ti13 O37 Ti14 103.78(15) . .
Ti13 O37 Ti8 95.97(13) . .
Ti14 O37 Ti8 100.30(13) . .
C45 O38 Ti8 162.3(4) . .
C41 O39 Ti8 127.6(3) . .
C43 O40 Ti8 128.2(3) . .
C43 O41 Ti14 129.1(3) . .
C27 O42 Ti1 128.6(3) . .
O1 Ti1 O22 102.43(14) . .
O1 Ti1 O13 105.60(14) . .
O22 Ti1 O13 150.62(14) . .
O1 Ti1 O35 98.77(14) . .
O22 Ti1 O35 90.98(13) . .
O13 Ti1 O35 93.29(13) . .
O1 Ti1 O42 97.10(14) . .
O22 Ti1 O42 84.59(13) . .
O13 Ti1 O42 83.41(13) . .
O35 Ti1 O42 164.09(13) . .
O1 Ti1 O17 176.02(14) . .
O22 Ti1 O17 77.70(12) . .
O13 Ti1 O17 74.96(12) . .
O35 Ti1 O17 77.25(12) . .
O42 Ti1 O17 86.87(12) . .
O1 Ti1 Ti13 136.84(11) . .
O22 Ti1 Ti13 80.84(10) . .
O13 Ti1 Ti13 84.72(9) . .
O35 Ti1 Ti13 38.16(9) . .
O42 Ti1 Ti13 125.93(10) . .
O17 Ti1 Ti13 39.19(8) . .
O1 Ti1 Ti6 141.05(11) . .
O22 Ti1 Ti6 116.40(10) . .
O13 Ti1 Ti6 35.62(9) . .
O35 Ti1 Ti6 84.22(9) . .
O42 Ti1 Ti6 84.10(9) . .
O17 Ti1 Ti6 39.34(8) . .
Ti13 Ti1 Ti6 57.91(2) . .
O1 Ti1 Ti7 139.48(11) . .
O22 Ti1 Ti7 37.25(10) . .
O13 Ti1 Ti7 113.83(10) . .
O35 Ti1 Ti7 88.21(9) . .
O42 Ti1 Ti7 79.01(9) . .
O17 Ti1 Ti7 41.10(8) . .
Ti13 Ti1 Ti7 58.65(2) . .
Ti6 Ti1 Ti7 79.16(3) . .
O26 Ti2 O2 101.52(15) . .
O26 Ti2 O22 101.37(14) . .
O2 Ti2 O22 91.68(14) . .
O26 Ti2 O21 113.75(14) . 17_554
O2 Ti2 O21 103.19(14) . 17_554
O22 Ti2 O21 137.63(14) . 17_554
O26 Ti2 O21 102.42(14) . .
O2 Ti2 O21 154.36(14) . .
O22 Ti2 O21 74.74(12) . .
O21 Ti2 O21 75.18(14) 17_554 .
O26 Ti2 Ti7 110.49(11) . .
O2 Ti2 Ti7 124.25(10) . .
O22 Ti2 Ti7 38.93(10) . .
O21 Ti2 Ti7 103.81(10) 17_554 .
O21 Ti2 Ti7 36.48(8) . .
O26 Ti2 Ti2 101.69(10) . 17_554
O2 Ti2 Ti2 144.21(10) . 17_554
O22 Ti2 Ti2 109.88(10) . 17_554
O21 Ti2 Ti2 42.01(9) 17_554 17_554
O21 Ti2 Ti2 35.82(8) . 17_554
Ti7 Ti2 Ti2 70.96(3) . 17_554
O26 Ti2 Ti9 27.85(10) . .
O2 Ti2 Ti9 87.99(10) . .
O22 Ti2 Ti9 77.55(10) . .
O21 Ti2 Ti9 141.27(10) 17_554 .
O21 Ti2 Ti9 109.49(9) . .
Ti7 Ti2 Ti9 99.66(3) . .
Ti2 Ti2 Ti9 123.63(3) 17_554 .
O3 Ti3 O2 103.84(15) . .
O3 Ti3 O5 97.07(15) . .
O2 Ti3 O5 93.44(14) . .
O3 Ti3 O6 94.44(15) . .
O2 Ti3 O6 94.20(14) . .
O5 Ti3 O6 164.24(13) . .
O3 Ti3 O4 93.07(14) . .
O2 Ti3 O4 161.76(14) . .
O5 Ti3 O4 77.48(14) . .
O6 Ti3 O4 91.23(14) . .
O3 Ti3 O1 161.52(14) . .
O2 Ti3 O1 93.90(13) . .
O5 Ti3 O1 86.84(13) . .
O6 Ti3 O1 78.92(12) . .
O4 Ti3 O1 70.07(12) . .
O3 Ti3 Ti10 104.71(12) . .
O2 Ti3 Ti10 127.23(11) . .
O5 Ti3 Ti10 39.79(10) . .
O6 Ti3 Ti10 126.33(10) . .
O4 Ti3 Ti10 39.16(10) . .
O1 Ti3 Ti10 67.21(9) . .
O3 Ti3 Ti4 121.51(11) . .
O2 Ti3 Ti4 133.21(10) . .
O5 Ti3 Ti4 91.98(10) . .
O6 Ti3 Ti4 72.79(9) . .
O4 Ti3 Ti4 33.58(9) . .
O1 Ti3 Ti4 40.09(8) . .
Ti10 Ti3 Ti4 54.32(3) . .
O7 Ti4 O4 98.67(16) . .
O7 Ti4 O8 100.17(15) . .
O4 Ti4 O8 153.07(15) . .
O7 Ti4 O9 102.50(17) . .
O4 Ti4 O9 79.61(14) . .
O8 Ti4 O9 77.66(14) . .
O7 Ti4 O10 92.08(17) . .
O4 Ti4 O10 98.54(15) . .
O8 Ti4 O10 99.82(15) . .
O9 Ti4 O10 165.42(14) . .
O7 Ti4 O1 167.22(15) . .
O4 Ti4 O1 73.71(13) . .
O8 Ti4 O1 90.59(13) . .
O9 Ti4 O1 86.43(13) . .
O10 Ti4 O1 79.21(13) . .
O7 Ti4 Ti10 111.15(14) . .
O4 Ti4 Ti10 41.15(11) . .
O8 Ti4 Ti10 113.23(10) . .
O9 Ti4 Ti10 39.57(9) . .
O10 Ti4 Ti10 134.24(10) . .
O1 Ti4 Ti10 70.08(9) . .
O7 Ti4 Ti11 104.09(13) . .
O4 Ti4 Ti11 117.28(11) . .
O8 Ti4 Ti11 38.85(10) . .
O9 Ti4 Ti11 38.81(9) . .
O10 Ti4 Ti11 137.14(11) . .
O1 Ti4 Ti11 88.60(9) . .
Ti10 Ti4 Ti11 76.15(3) . .
O7 Ti4 Ti3 128.23(12) . .
O4 Ti4 Ti3 36.78(10) . .
O8 Ti4 Ti3 131.38(10) . .
O9 Ti4 Ti3 94.07(10) . .
O10 Ti4 Ti3 76.70(10) . .
O1 Ti4 Ti3 40.81(8) . .
Ti10 Ti4 Ti3 57.83(3) . .
Ti11 Ti4 Ti3 118.45(3) . .
O15 Ti5 O13 100.30(14) . .
O15 Ti5 O8 101.15(15) . .
O13 Ti5 O8 88.93(13) . .
O15 Ti5 O12 106.31(15) . .
O13 Ti5 O12 77.91(13) . .
O8 Ti5 O12 151.20(14) . .
O15 Ti5 O11 86.28(14) . .
O13 Ti5 O11 164.36(13) . .
O8 Ti5 O11 103.81(14) . .
O12 Ti5 O11 86.65(13) . .
O15 Ti5 O14 164.47(14) . .
O13 Ti5 O14 94.96(13) . .
O8 Ti5 O14 76.12(13) . .
O12 Ti5 O14 79.61(13) . .
O11 Ti5 O14 79.67(13) . .
O15 Ti5 Ti6 108.11(11) . .
O13 Ti5 Ti6 39.58(9) . .
O8 Ti5 Ti6 123.53(10) . .
O12 Ti5 Ti6 38.34(9) . .
O11 Ti5 Ti6 124.90(10) . .
O14 Ti5 Ti6 85.55(9) . .
O15 Ti5 Ti12 143.81(12) . .
O13 Ti5 Ti12 90.19(9) . .
O8 Ti5 Ti12 113.68(10) . .
O12 Ti5 Ti12 42.05(9) . .
O11 Ti5 Ti12 76.50(9) . .
O14 Ti5 Ti12 37.97(9) . .
Ti6 Ti5 Ti12 60.55(3) . .
O15 Ti5 Ti11 138.92(12) . .
O13 Ti5 Ti11 91.56(10) . .
O8 Ti5 Ti11 39.42(10) . .
O12 Ti5 Ti11 114.64(10) . .
O11 Ti5 Ti11 92.67(10) . .
O14 Ti5 Ti11 36.72(9) . .
Ti6 Ti5 Ti11 105.96(3) . .
Ti12 Ti5 Ti11 74.35(3) . .
O19 Ti6 O12 106.82(15) . .
O19 Ti6 O13 99.51(14) . .
O12 Ti6 O13 78.03(13) . .
O19 Ti6 O17 102.21(14) . .
O12 Ti6 O17 146.69(13) . .
O13 Ti6 O17 81.45(13) . .
O19 Ti6 O16 87.62(14) . .
O12 Ti6 O16 88.75(13) . .
O13 Ti6 O16 166.30(13) . .
O17 Ti6 O16 108.62(13) . .
O19 Ti6 O18 164.44(14) . .
O12 Ti6 O18 80.11(12) . .
O13 Ti6 O18 95.53(12) . .
O17 Ti6 O18 76.06(12) . .
O16 Ti6 O18 78.49(12) . .
O19 Ti6 Ti5 107.85(11) . .
O12 Ti6 Ti5 39.36(9) . .
O13 Ti6 Ti5 38.68(9) . .
O17 Ti6 Ti5 115.51(9) . .
O16 Ti6 Ti5 127.93(9) . .
O18 Ti6 Ti5 86.44(9) . .
O19 Ti6 Ti13 140.76(11) . .
O12 Ti6 Ti13 112.34(10) . .
O13 Ti6 Ti13 86.47(9) . .
O17 Ti6 Ti13 39.96(9) . .
O16 Ti6 Ti13 95.41(9) . .
O18 Ti6 Ti13 36.19(8) . .
Ti5 Ti6 Ti13 100.89(3) . .
O19 Ti6 Ti12 144.90(11) . .
O12 Ti6 Ti12 41.87(9) . .
O13 Ti6 Ti12 89.54(9) . .
O17 Ti6 Ti12 112.69(9) . .
O16 Ti6 Ti12 78.09(9) . .
O18 Ti6 Ti12 38.48(8) . .
Ti5 Ti6 Ti12 60.61(3) . .
Ti13 Ti6 Ti12 73.15(3) . .
O19 Ti6 Ti1 104.44(11) . .
O12 Ti6 Ti1 108.99(10) . .
O13 Ti6 Ti1 34.68(9) . .
O17 Ti6 Ti1 46.77(9) . .
O16 Ti6 Ti1 153.97(10) . .
O18 Ti6 Ti1 85.79(9) . .
Ti5 Ti6 Ti1 70.79(3) . .
Ti13 Ti6 Ti1 60.64(2) . .
Ti12 Ti6 Ti1 102.15(3) . .
O20 Ti7 O21 103.16(14) . .
O20 Ti7 O23 98.89(14) . .
O21 Ti7 O23 98.66(13) . .
O20 Ti7 O22 173.67(15) . .
O21 Ti7 O22 78.50(13) . .
O23 Ti7 O22 86.82(13) . .
O20 Ti7 O24 92.55(14) . .
O21 Ti7 O24 93.70(13) . .
O23 Ti7 O24 160.74(13) . .
O22 Ti7 O24 81.22(13) . .
O20 Ti7 O17 98.64(14) . .
O21 Ti7 O17 158.20(13) . .
O23 Ti7 O17 78.13(12) . .
O22 Ti7 O17 79.79(12) . .
O24 Ti7 O17 84.90(12) . .
O20 Ti7 Ti13 102.91(11) . .
O21 Ti7 Ti13 132.94(10) . .
O23 Ti7 Ti13 38.80(9) . .
O22 Ti7 Ti13 79.83(9) . .
O24 Ti7 Ti13 123.39(9) . .
O17 Ti7 Ti13 39.39(9) . .
O20 Ti7 Ti2 144.40(11) . .
O21 Ti7 Ti2 43.45(10) . .
O23 Ti7 Ti2 98.56(9) . .
O22 Ti7 Ti2 35.76(9) . .
O24 Ti7 Ti2 80.40(9) . .
O17 Ti7 Ti2 115.21(9) . .
Ti13 Ti7 Ti2 110.10(3) . .
O20 Ti7 Ti1 143.13(11) . .
O21 Ti7 Ti1 112.10(10) . .
O23 Ti7 Ti1 86.47(9) . .
O22 Ti7 Ti1 33.92(9) . .
O24 Ti7 Ti1 75.17(9) . .
O17 Ti7 Ti1 46.52(8) . .
Ti13 Ti7 Ti1 60.00(2) . .
Ti2 Ti7 Ti1 68.73(3) . .
O38 Ti8 O25 103.08(15) . .
O38 Ti8 O23 106.13(15) . .
O25 Ti8 O23 93.81(14) . .
O38 Ti8 O39 94.37(14) . .
O25 Ti8 O39 161.72(13) . .
O23 Ti8 O39 86.42(13) . .
O38 Ti8 O40 91.94(15) . .
O25 Ti8 O40 87.78(14) . .
O23 Ti8 O40 160.95(13) . .
O39 Ti8 O40 86.23(13) . .
O38 Ti8 O37 171.06(14) . .
O25 Ti8 O37 81.51(13) . .
O23 Ti8 O37 80.97(12) . .
O39 Ti8 O37 80.48(12) . .
O40 Ti8 O37 80.49(12) . .
O38 Ti8 Ti13 147.35(12) . .
O25 Ti8 Ti13 88.60(10) . .
O23 Ti8 Ti13 41.97(9) . .
O39 Ti8 Ti13 79.35(9) . .
O40 Ti8 Ti13 119.23(10) . .
O37 Ti8 Ti13 39.08(8) . .
O38 Ti8 Ti14 144.99(12) . .
O25 Ti8 Ti14 43.94(9) . .
O23 Ti8 Ti14 90.23(9) . .
O39 Ti8 Ti14 117.81(9) . .
O40 Ti8 Ti14 77.77(10) . .
O37 Ti8 Ti14 37.93(9) . .
Ti13 Ti8 Ti14 59.30(3) . .
O28 Ti9 O25 110.40(16) . .
O28 Ti9 O26 104.69(15) . .
O25 Ti9 O26 96.15(14) . .
O28 Ti9 O5 108.59(16) . .
O25 Ti9 O5 136.60(14) . .
O26 Ti9 O5 91.77(14) . .
O28 Ti9 O27 102.73(15) . .
O25 Ti9 O27 78.14(13) . .
O26 Ti9 O27 152.23(14) . .
O5 Ti9 O27 75.38(13) . .
O28 Ti9 Ti10 105.18(12) . .
O25 Ti9 Ti10 111.69(10) . .
O26 Ti9 Ti10 127.98(11) . .
O5 Ti9 Ti10 38.27(9) . .
O27 Ti9 Ti10 37.61(9) . .
O28 Ti9 Ti14 118.24(12) . .
O25 Ti9 Ti14 43.17(10) . .
O26 Ti9 Ti14 127.81(10) . .
O5 Ti9 Ti14 100.62(10) . .
O27 Ti9 Ti14 36.10(9) . .
Ti10 Ti9 Ti14 68.79(3) . .
O28 Ti9 Ti2 129.93(12) . .
O25 Ti9 Ti2 91.47(10) . .
O26 Ti9 Ti2 26.15(10) . .
O5 Ti9 Ti2 77.57(10) . .
O27 Ti9 Ti2 126.13(10) . .
Ti10 Ti9 Ti2 107.36(3) . .
Ti14 Ti9 Ti2 108.61(3) . .
O29 Ti10 O9 109.57(16) . .
O29 Ti10 O4 108.42(16) . .
O9 Ti10 O4 83.57(15) . .
O29 Ti10 O27 104.02(16) . .
O9 Ti10 O27 91.78(14) . .
O4 Ti10 O27 146.90(14) . .
O29 Ti10 O5 116.93(16) . .
O9 Ti10 O5 133.50(14) . .
O4 Ti10 O5 81.83(14) . .
O27 Ti10 O5 77.82(13) . .
O29 Ti10 Ti4 123.70(14) . .
O9 Ti10 Ti4 43.13(11) . .
O4 Ti10 Ti4 41.62(10) . .
O27 Ti10 Ti4 120.74(10) . .
O5 Ti10 Ti4 105.09(10) . .
O29 Ti10 Ti3 129.64(12) . .
O9 Ti10 Ti3 106.88(11) . .
O4 Ti10 Ti3 43.64(10) . .
O27 Ti10 Ti3 108.37(10) . .
O5 Ti10 Ti3 39.76(10) . .
Ti4 Ti10 Ti3 67.85(3) . .
O29 Ti10 Ti9 111.87(14) . .
O9 Ti10 Ti9 122.13(11) . .
O4 Ti10 Ti9 117.92(10) . .
O27 Ti10 Ti9 40.24(9) . .
O5 Ti10 Ti9 38.10(10) . .
Ti4 Ti10 Ti9 124.25(4) . .
Ti3 Ti10 Ti9 74.28(3) . .
O31 Ti11 O30 105.02(16) . .
O31 Ti11 O14 105.31(15) . .
O30 Ti11 O14 99.74(14) . .
O31 Ti11 O9 101.82(15) . .
O30 Ti11 O9 89.46(14) . .
O14 Ti11 O9 147.85(14) . .
O31 Ti11 O8 106.63(16) . .
O30 Ti11 O8 147.27(13) . .
O14 Ti11 O8 79.76(13) . .
O9 Ti11 O8 76.19(14) . .
O31 Ti11 Ti5 112.13(12) . .
O30 Ti11 Ti5 131.75(10) . .
O14 Ti11 Ti5 41.91(10) . .
O9 Ti11 Ti5 111.05(10) . .
O8 Ti11 Ti5 37.88(9) . .
O31 Ti11 Ti4 107.72(12) . .
O30 Ti11 Ti4 122.77(10) . .
O14 Ti11 Ti4 114.70(10) . .
O9 Ti11 Ti4 38.80(10) . .
O8 Ti11 Ti4 37.39(9) . .
Ti5 Ti11 Ti4 73.59(3) . .
O31 Ti11 Ti14 130.88(13) . .
O30 Ti11 Ti14 27.72(9) . .
O14 Ti11 Ti14 98.62(10) . .
O9 Ti11 Ti14 75.65(10) . .
O8 Ti11 Ti14 119.59(9) . .
Ti5 Ti11 Ti14 114.33(3) . .
Ti4 Ti11 Ti14 99.82(3) . .
O34 Ti12 O14 102.34(14) . .
O34 Ti12 O18 98.97(14) . .
O14 Ti12 O18 90.04(13) . .
O34 Ti12 O32 96.77(14) . .
O14 Ti12 O32 88.56(13) . .
O18 Ti12 O32 164.14(13) . .
O34 Ti12 O33 93.66(14) . .
O14 Ti12 O33 163.85(13) . .
O18 Ti12 O33 85.31(13) . .
O32 Ti12 O33 91.71(13) . .
O34 Ti12 O12 176.28(15) . .
O14 Ti12 O12 81.32(13) . .
O18 Ti12 O12 80.31(12) . .
O32 Ti12 O12 83.86(13) . .
O33 Ti12 O12 82.65(13) . .
O34 Ti12 Ti6 140.93(11) . .
O14 Ti12 Ti6 87.46(9) . .
O18 Ti12 Ti6 42.67(9) . .
O32 Ti12 Ti6 121.47(10) . .
O33 Ti12 Ti6 78.65(9) . .
O12 Ti12 Ti6 37.88(8) . .
O34 Ti12 Ti5 144.68(11) . .
O14 Ti12 Ti5 42.71(10) . .
O18 Ti12 Ti5 87.94(9) . .
O32 Ti12 Ti5 80.33(9) . .
O33 Ti12 Ti5 121.51(9) . .
O12 Ti12 Ti5 39.04(9) . .
Ti6 Ti12 Ti5 58.84(3) . .
O18 Ti13 O37 115.95(13) . .
O18 Ti13 O17 82.81(13) . .
O37 Ti13 O17 155.34(13) . .
O18 Ti13 O23 157.99(14) . .
O37 Ti13 O23 84.77(13) . .
O17 Ti13 O23 79.76(13) . .
O18 Ti13 O35 94.12(13) . .
O37 Ti13 O35 79.23(13) . .
O17 Ti13 O35 83.77(12) . .
O23 Ti13 O35 97.24(12) . .
O18 Ti13 O36 89.61(13) . .
O37 Ti13 O36 85.66(13) . .
O17 Ti13 O36 111.58(13) . .
O23 Ti13 O36 84.43(12) . .
O35 Ti13 O36 164.56(13) . .
O18 Ti13 Ti8 159.06(10) . .
O37 Ti13 Ti8 44.95(9) . .
O17 Ti13 Ti8 118.05(9) . .
O23 Ti13 Ti8 39.90(9) . .
O35 Ti13 Ti8 90.23(9) . .
O36 Ti13 Ti8 81.19(9) . .
O18 Ti13 Ti14 109.02(10) . .
O37 Ti13 Ti14 38.87(10) . .
O17 Ti13 Ti14 122.19(9) . .
O23 Ti13 Ti14 91.70(9) . .
O35 Ti13 Ti14 40.38(9) . .
O36 Ti13 Ti14 124.41(9) . .
Ti8 Ti13 Ti14 62.77(3) . .
O18 Ti13 Ti6 42.40(10) . .
O37 Ti13 Ti6 153.14(10) . .
O17 Ti13 Ti6 40.52(9) . .
O23 Ti13 Ti6 119.64(9) . .
O35 Ti13 Ti6 86.18(9) . .
O36 Ti13 Ti6 106.41(9) . .
Ti8 Ti13 Ti6 158.53(3) . .
Ti14 Ti13 Ti6 122.82(3) . .
O18 Ti13 Ti7 123.90(10) . .
O37 Ti13 Ti7 119.69(10) . .
O17 Ti13 Ti7 41.94(9) . .
O23 Ti13 Ti7 37.88(9) . .
O35 Ti13 Ti7 89.41(9) . .
O36 Ti13 Ti7 100.92(9) . .
Ti8 Ti13 Ti7 76.56(3) . .
Ti14 Ti13 Ti7 109.15(3) . .
Ti6 Ti13 Ti7 82.24(3) . .
O18 Ti13 Ti1 91.02(10) . .
O37 Ti13 Ti1 113.20(10) . .
O17 Ti13 Ti1 47.27(9) . .
O23 Ti13 Ti1 86.99(9) . .
O35 Ti13 Ti1 36.61(9) . .
O36 Ti13 Ti1 158.47(9) . .
Ti8 Ti13 Ti1 104.41(3) . .
Ti14 Ti13 Ti1 75.47(3) . .
Ti6 Ti13 Ti1 61.44(3) . .
Ti7 Ti13 Ti1 61.35(2) . .
O30 Ti14 O27 99.00(14) . .
O30 Ti14 O37 108.54(14) . .
O27 Ti14 O37 152.44(14) . .
O30 Ti14 O35 90.63(14) . .
O27 Ti14 O35 100.51(13) . .
O37 Ti14 O35 79.04(13) . .
O30 Ti14 O41 97.26(14) . .
O27 Ti14 O41 92.86(14) . .
O37 Ti14 O41 84.43(13) . .
O35 Ti14 O41 163.24(14) . .
O30 Ti14 O25 173.11(14) . .
O27 Ti14 O25 74.18(13) . .
O37 Ti14 O25 78.26(12) . .
O35 Ti14 O25 89.64(12) . .
O41 Ti14 O25 84.29(13) . .
O30 Ti14 Ti13 102.32(11) . .
O27 Ti14 Ti13 135.85(10) . .
O37 Ti14 Ti13 37.36(9) . .
O35 Ti14 Ti13 41.69(9) . .
O41 Ti14 Ti13 121.77(10) . .
O25 Ti14 Ti13 82.38(9) . .
O30 Ti14 Ti8 150.05(11) . .
O27 Ti14 Ti8 110.78(10) . .
O37 Ti14 Ti8 41.77(9) . .
O35 Ti14 Ti8 87.05(9) . .
O41 Ti14 Ti8 78.72(10) . .
O25 Ti14 Ti8 36.84(9) . .
Ti13 Ti14 Ti8 57.94(3) . .
O30 Ti14 Ti9 136.91(11) . .
O27 Ti14 Ti9 39.04(10) . .
O37 Ti14 Ti9 113.71(9) . .
O35 Ti14 Ti9 89.39(9) . .
O41 Ti14 Ti9 94.79(10) . .
O25 Ti14 Ti9 36.20(9) . .
Ti13 Ti14 Ti9 105.92(3) . .
Ti8 Ti14 Ti9 72.96(3) . .
O30 Ti14 Ti11 29.07(10) . .
O27 Ti14 Ti11 89.37(10) . .
O37 Ti14 Ti11 114.53(10) . .
O35 Ti14 Ti11 65.38(9) . .
O41 Ti14 Ti11 125.34(10) . .
O25 Ti14 Ti11 147.32(9) . .
Ti13 Ti14 Ti11 90.96(3) . .
Ti8 Ti14 Ti11 148.81(3) . .
Ti9 Ti14 Ti11 118.55(3) . .

loop_
_geom_bond_atom_site_label_1
_geom_bond_atom_site_label_2
_geom_bond_distance
_geom_bond_site_symmetry_2
C1 O3 1.432(6) .
C1 C3 1.495(8) .
C1 C4 1.515(9) .
C1 C2 1.517(8) .
C2 H2A 0.9800 .
C2 H2B 0.9800 .
C2 H2C 0.9800 .
C3 H3A 0.9800 .
C3 H3B 0.9800 .
C3 H3C 0.9800 .
C4 H4A 0.9800 .
C4 H4B 0.9800 .
C4 H4C 0.9800 .
C5 O6 1.248(6) .
C5 O10 1.276(6) .
C5 C6 1.509(8) .
C6 H6A 0.9800 .
C6 H6B 0.9800 .
C6 H6C 0.9800 .
C7 C9 1.378(15) .
C7 C10 1.393(15) .
C7 O7 1.395(6) .
C7 C8 1.512(13) .
C8 H8A 0.9800 .
C8 H8B 0.9800 .
C8 H8C 0.9800 .
C9 H9A 0.9800 .
C9 H9B 0.9800 .
C9 H9C 0.9800 .
C10 H10A 0.9800 .
C10 H10B 0.9800 .
C10 H10C 0.9800 .
C11 O11 1.268(6) .
C11 O32 1.268(6) .
C11 C12 1.509(7) .
C12 H12A 0.9800 .
C12 H12B 0.9800 .
C12 H12C 0.9800 .
C13 O15 1.408(6) .
C13 C16 1.470(11) .
C13 C14 1.523(8) .
C13 C15 1.541(13) .
C14 H14A 0.9800 .
C14 H14B 0.9800 .
C14 H14C 0.9800 .
C15 H15A 0.9800 .
C15 H15B 0.9800 .
C15 H15C 0.9800 .
C16 H16A 0.9800 .
C16 H16B 0.9800 .
C16 H16C 0.9800 .
C17 O33 1.269(6) .
C17 O16 1.269(5) .
C17 C18 1.498(6) .
C18 H18A 0.9800 .
C18 H18B 0.9800 .
C18 H18C 0.9800 .
C19 O19 1.411(6) .
C19 C20 1.476(10) .
C19 C22 1.486(11) .
C19 C21 1.529(15) .
C20 H20A 0.9800 .
C20 H20B 0.9800 .
C20 H20C 0.9800 .
C21 H21A 0.9800 .
C21 H21B 0.9800 .
C21 H21C 0.9800 .
C22 H22A 0.9800 .
C22 H22B 0.9800 .
C22 H22C 0.9800 .
C23 O20 1.421(6) .
C23 C25 1.516(7) .
C23 C26 1.525(8) .
C23 C24 1.531(8) .
C24 H24A 0.9800 .
C24 H24B 0.9800 .
C24 H24C 0.9800 .
C25 H25A 0.9800 .
C25 H25B 0.9800 .
C25 H25C 0.9800 .
C26 H26A 0.9800 .
C26 H26B 0.9800 .
C26 H26C 0.9800 .
C27 O42 1.258(6) .
C27 O24 1.281(6) .
C27 C28 1.505(6) .
C28 H28A 0.9800 .
C28 H28B 0.9800 .
C28 H28C 0.9800 .
C29 O29 1.438(7) .
C29 C31 1.506(9) .
C29 C32 1.529(10) .
C29 C30 1.544(11) .
C30 H30A 0.9800 .
C30 H30B 0.9800 .
C30 H30C 0.9800 .
C31 H31A 0.9800 .
C31 H31B 0.9800 .
C31 H31C 0.9800 .
C32 H32A 0.9800 .
C32 H32B 0.9800 .
C32 H32C 0.9800 .
C33 O31 1.411(6) .
C33 C34 1.498(11) .
C33 C35 1.533(12) .
C33 C36 1.545(11) .
C34 H34A 0.9800 .
C34 H34B 0.9800 .
C34 H34C 0.9800 .
C35 H35A 0.9800 .
C35 H35B 0.9800 .
C35 H35C 0.9800 .
C36 H36A 0.9800 .
C36 H36B 0.9800 .
C36 H36C 0.9800 .
C37 O34 1.434(5) .
C37 C40 1.519(7) .
C37 C39 1.527(6) .
C37 C38 1.530(6) .
C38 H38A 0.9800 .
C38 H38B 0.9800 .
C38 H38C 0.9800 .
C39 H39A 0.9800 .
C39 H39B 0.9800 .
C39 H39C 0.9800 .
C40 H40A 0.9800 .
C40 H40B 0.9800 .
C40 H40C 0.9800 .
C41 O39 1.263(6) .
C41 O36 1.279(6) .
C41 C42 1.502(6) .
C42 H42A 0.9800 .
C42 H42B 0.9800 .
C42 H42C 0.9800 .
C43 O41 1.264(6) .
C43 O40 1.272(6) .
C43 C44 1.510(7) .
C44 H44A 0.9800 .
C44 H44B 0.9800 .
C44 H44C 0.9800 .
C45 O38 1.438(6) .
C45 C47 1.508(10) .
C45 C46 1.513(10) .
C45 C48 1.548(11) .
C46 H46A 0.9800 .
C46 H46B 0.9800 .
C46 H46C 0.9800 .
C47 H47A 0.9800 .
C47 H47B 0.9800 .
C47 H47C 0.9800 .
C48 H48A 0.9800 .
C48 H48B 0.9800 .
C48 H48C 0.9800 .
C49 O28 1.430(6) .
C49 C52 1.474(9) .
C49 C50 1.480(10) .
C49 C51 1.540(11) .
C50 H50A 0.9800 .
C50 H50B 0.9800 .
C50 H50C 0.9800 .
C51 H51A 0.9800 .
C51 H51B 0.9800 .
C51 H51C 0.9800 .
C52 H52A 0.9800 .
C52 H52B 0.9800 .
C52 H52C 0.9800 .
C53 C54 1.43(3) .
C53 H53A 0.9800 .
C53 H53B 0.9800 .
C53 H53C 0.9800 .
C54 C55 1.3900 .
C54 C59 1.3900 .
C55 C56 1.3900 .
C55 H55 0.9500 .
C56 C57 1.3900 .
C56 H56 0.9500 .
C57 C58 1.3900 .
C57 H57 0.9500 .
C58 C59 1.3900 .
C58 H58 0.9500 .
C59 H59 0.9500 .
O1 Ti1 1.758(3) .
O1 Ti4 2.154(3) .
O1 Ti3 2.186(3) .
O2 Ti2 1.828(3) .
O2 Ti3 1.843(3) .
O3 Ti3 1.771(3) .
O4 Ti10 1.921(4) .
O4 Ti4 1.940(3) .
O4 Ti3 2.100(3) .
O5 Ti9 1.957(3) .
O5 Ti3 1.963(3) .
O5 Ti10 1.964(3) .
O6 Ti3 2.060(4) .
O7 Ti4 1.768(4) .
O8 Ti5 1.944(3) .
O8 Ti4 1.946(3) .
O8 Ti11 2.010(3) .
O9 Ti10 1.860(3) .
O9 Ti4 1.997(4) .
O9 Ti11 1.997(3) .
O10 Ti4 2.017(4) .
O11 Ti5 2.085(3) .
O12 Ti6 1.909(3) .
O12 Ti5 1.951(3) .
O12 Ti12 2.075(3) .
O13 Ti1 1.911(3) .
O13 Ti5 1.919(3) .
O13 Ti6 1.956(3) .
O14 Ti11 1.883(3) .
O14 Ti12 1.909(3) .
O14 Ti5 2.104(3) .
O15 Ti5 1.780(3) .
O16 Ti6 2.075(3) .
O17 Ti13 1.987(3) .
O17 Ti6 2.009(3) .
O17 Ti7 2.092(3) .
O17 Ti1 2.309(3) .
O18 Ti13 1.838(3) .
O18 Ti12 1.927(3) .
O18 Ti6 2.099(3) .
O19 Ti6 1.767(3) .
O20 Ti7 1.753(3) .
O21 Ti7 1.885(3) .
O21 Ti2 1.906(3) 17_554
O21 Ti2 2.180(3) .
O22 Ti1 1.875(3) .
O22 Ti2 1.891(3) .
O22 Ti7 2.034(3) .
O23 Ti8 1.911(3) .
O23 Ti7 1.953(3) .
O23 Ti13 1.993(3) .
O24 Ti7 2.089(3) .
O25 Ti9 1.878(3) .
O25 Ti8 1.880(3) .
O25 Ti14 2.176(3) .
O26 Ti2 1.774(3) .
O26 Ti9 1.880(3) .
O27 Ti14 1.905(3) .
O27 Ti10 1.924(3) .
O27 Ti9 2.037(3) .
O28 Ti9 1.759(3) .
O29 Ti10 1.785(4) .
O30 Ti14 1.791(3) .
O30 Ti11 1.871(3) .
O31 Ti11 1.754(3) .
O32 Ti12 2.038(3) .
O33 Ti12 2.049(3) .
O34 Ti12 1.749(3) .
O35 Ti1 1.940(3) .
O35 Ti14 1.957(3) .
O35 Ti13 2.010(3) .
O36 Ti13 2.054(3) .
O37 Ti13 1.870(3) .
O37 Ti14 1.934(3) .
O37 Ti8 2.095(3) .
O38 Ti8 1.746(3) .
O39 Ti8 2.079(3) .
O40 Ti8 2.085(3) .
O41 Ti14 2.043(3) .
O42 Ti1 2.049(3) .
Ti1 Ti13 3.1382(11) .
Ti1 Ti6 3.1626(11) .
Ti1 Ti7 3.1800(11) .
Ti2 O21 1.907(3) 17_554
Ti2 Ti7 3.1212(11) .
Ti2 Ti2 3.1841(16) 17_554
Ti2 Ti9 3.2562(11) .
Ti3 Ti10 3.0186(12) .
Ti3 Ti4 3.3031(11) .
Ti4 Ti10 2.8970(13) .
Ti4 Ti11 3.1125(12) .
Ti5 Ti6 3.0063(11) .
Ti5 Ti12 3.0609(11) .
Ti5 Ti11 3.0882(12) .
Ti6 Ti13 3.0505(11) .
Ti6 Ti12 3.0594(11) .
Ti7 Ti13 3.0948(10) .
Ti8 Ti13 2.9498(11) .
Ti8 Ti14 3.0949(12) .
Ti9 Ti10 3.0823(12) .
Ti9 Ti14 3.1254(11) .
Ti11 Ti14 3.2213(12) .
Ti13 Ti14 2.9928(11) .
